data_2106836
loop_
_publ_author_name
'Bear, I.J.'
'Mumme, W.G.'

_publ_section_title
;
 The Crystal Chemistry of Zirconium Sulphates. II. The Structure of the
 alpha-Pentahydrate, Zr2 (S O4)4 (H2 O)8 * (H2 O)2
;
_journal_name_full 'Acta Crystallographica B (24,1968-38,1982)'
_journal_page_first 1566
_journal_page_last 1572
_journal_volume 25
_journal_year 1969
_chemical_formula_sum 'H20 O26 S4 Zr2'
_chemical_name_systematic 'Zr2 (S O4)4 (H2 O)10'
_space_group_IT_number 2
_symmetry_space_group_name_Hall '-P 1'
_symmetry_space_group_name_H-M 'P -1'
_cell_angle_alpha 106.5
_cell_angle_beta 95.7
_cell_angle_gamma 104.6
_cell_formula_units_Z 1
_cell_length_a 11.9
_cell_length_b 6.17
_cell_length_c 7.57
_cell_volume 506.891
_citation_journal_id_ASTM ACBCAR
_cod_data_source_file Bear_ACBCAR_1969_1131.cif
_cod_data_source_block H10O13S2Zr1
_cod_depositor_comments
;

2017-09-01
Z value and formula fixed to values more according to usual
chemical conventions.                 miguel
;
_cod_original_formula_units_Z 2
_cod_original_cell_volume 506.8906
_cod_original_formula_sum 'H10 O13 S2 Zr1'
_cod_database_code 2106836

loop_
_symmetry_equiv_pos_as_xyz
x,y,z
-x,-y,-z

loop_
_atom_site_label
_atom_site_type_symbol
_atom_site_fract_x
_atom_site_fract_y
_atom_site_fract_z
_atom_site_occupancy
_atom_site_U_iso_or_equiv
O8 O-2 0.4386 0.8203 0.194 1 0.0
O13 O-2 0.3766 0.3814 0.8335 1 0.0
O9 O-2 0.4622 0.7663 0.7183 1 0.0
O10 O-2 0.154 0.8436 0.7046 1 0.0
O12 O-2 0.0726 0.5032 0.7964 1 0.0
O5 O-2 0.2092 0.3442 0.0333 1 0.0
Zr1 Zr+4 0.2062 0.1704 0.2519 1 0.0
S2 S+6 0.071 0.7406 0.8102 1 0.0
O6 O-2 0.2027 0.3096 0.5566 1 0.0
O4 O-2 0.3406 0.0843 0.0909 1 0.0
O3 O-2 0.3576 0.1072 0.402 1 0.0
O11 O-2 0.0946 0.8862 0.0084 1 0.0
O7 O-2 0.3279 0.5239 0.357 1 0.0
S1 S+6 0.4234 0.0654 0.244 1 0.0
O1 O-2 0.1274 0.8575 0.3391 1 0.0
O2 O-2 0.0544 0.2734 0.2675 1 0.0
